data_7061524
loop_
_publ_author_name
'Liu, Xueyan'
'Sun, Jing'
'Yan, Chao-Guo'

_publ_section_title
;
 Convenient construction of polycyclic architectures via multicomponent
 reaction of amino acids, dialkyl but-2-ynedioates and
 2-(o-hydroxyarylidene)-1,3-indanediones
;
_journal_issue 24
_journal_name_full 'New Journal of Chemistry'
_journal_page_first 11877
_journal_page_last 11882
_journal_paper_doi 10.1039/D2NJ01135B
_journal_volume 46
_journal_year 2022
_chemical_formula_moiety 'C25 H20 Cl N O8'
_chemical_formula_sum 'C25 H20 Cl N O8'
_chemical_formula_weight 497.87
_space_group_crystal_system monoclinic
_space_group_IT_number 14
_space_group_name_Hall '-P 2ybc'
_space_group_name_H-M_alt 'P 1 21/c 1'
_atom_sites_solution_hydrogens mixed
_audit_creation_method SHELXL-2014/7
_audit_update_record
;
2022-05-18 deposited with the CCDC.	2022-05-20 downloaded from the CCDC.
;
_cell_angle_alpha 90
_cell_angle_beta 112.4273(15)
_cell_angle_gamma 90
_cell_formula_units_Z 4
_cell_length_a 10.7735(5)
_cell_length_b 27.2243(14)
_cell_length_c 8.3743(4)
_cell_measurement_reflns_used 8115
_cell_measurement_temperature 296(2)
_cell_measurement_theta_max 27.47
_cell_measurement_theta_min 2.18
_cell_volume 2270.41(19)
_computing_cell_refinement 'Bruker SAINT'
_computing_data_collection 'Bruker APEX2'
_computing_data_reduction 'Bruker SAINT'
_computing_molecular_graphics 'Bruker SHELXTL'
_computing_publication_material 'Bruker SHELXTL'
_computing_structure_refinement 'SHELXL-2014/7 (Sheldrick, 2014)'
_computing_structure_solution 'SHELXS-97 (Sheldrick 2008)'
_diffrn_ambient_temperature 296(2)
_diffrn_measured_fraction_theta_full 0.995
_diffrn_measured_fraction_theta_max 0.995
_diffrn_measurement_device_type 'Bruker APEX-II CCD'
_diffrn_measurement_method '\f and \w scans'
_diffrn_radiation_type MoK\a
_diffrn_radiation_wavelength 0.71073
_diffrn_reflns_av_R_equivalents 0.0313
_diffrn_reflns_av_unetI/netI 0.0308
_diffrn_reflns_Laue_measured_fraction_full 0.995
_diffrn_reflns_Laue_measured_fraction_max 0.995
_diffrn_reflns_limit_h_max 13
_diffrn_reflns_limit_h_min -10
_diffrn_reflns_limit_k_max 33
_diffrn_reflns_limit_k_min -31
_diffrn_reflns_limit_l_max 8
_diffrn_reflns_limit_l_min -10
_diffrn_reflns_number 18297
_diffrn_reflns_point_group_measured_fraction_full 0.995
_diffrn_reflns_point_group_measured_fraction_max 0.995
_diffrn_reflns_theta_full 25.242
_diffrn_reflns_theta_max 25.999
_diffrn_reflns_theta_min 2.178
_exptl_absorpt_coefficient_mu 0.222
_exptl_absorpt_correction_T_max 0.7455
_exptl_absorpt_correction_T_min 0.6424
_exptl_absorpt_correction_type multi-scan
_exptl_absorpt_process_details sadabs
_exptl_crystal_colour colorless
_exptl_crystal_density_diffrn 1.457
_exptl_crystal_description block
_exptl_crystal_F_000 1032
_exptl_crystal_size_max 0.300
_exptl_crystal_size_mid 0.240
_exptl_crystal_size_min 0.200
_refine_diff_density_max 0.288
_refine_diff_density_min -0.381
_refine_diff_density_rms 0.045
_refine_ls_extinction_method none
_refine_ls_goodness_of_fit_ref 1.034
_refine_ls_hydrogen_treatment mixed
_refine_ls_matrix_type full
_refine_ls_number_parameters 322
_refine_ls_number_reflns 4449
_refine_ls_number_restraints 0
_refine_ls_restrained_S_all 1.034
_refine_ls_R_factor_all 0.0613
_refine_ls_R_factor_gt 0.0412
_refine_ls_shift/su_max 0.000
_refine_ls_shift/su_mean 0.000
_refine_ls_structure_factor_coef Fsqd
_refine_ls_weighting_details 'w=1/[\s^2^(Fo^2^)+(0.0437P)^2^+0.8696P] where P=(Fo^2^+2Fc^2^)/3'
_refine_ls_weighting_scheme calc
_refine_ls_wR_factor_gt 0.0914
_refine_ls_wR_factor_ref 0.1010
_reflns_Friedel_coverage 0.000
_reflns_number_gt 3398
_reflns_number_total 4449
_reflns_threshold_expression 'I > 2\s(I)'
_cod_data_source_file d2nj01135b2.cif
_cod_data_source_block 4c
_cod_depositor_comments 'Adding full bibliography for 7061522--7061528.cif.'
_cod_original_sg_symbol_H-M 'P 21/c'
_cod_database_code 7061524
_shelx_shelxl_version_number 2014/7
_shelx_space_group_comment
; 
The symmetry employed for this shelxl refinement is uniquely defined 
by the following loop, which should always be used as a source of 
symmetry information in preference to the above space-group names. 
They are only intended as comments. 
;
_shelx_estimated_absorpt_t_min 0.937
_shelx_estimated_absorpt_t_max 0.957

loop_
_space_group_symop_operation_xyz
'x, y, z'
'-x, y+1/2, -z+1/2'
'-x, -y, -z'
'x, -y-1/2, z-1/2'

loop_
_atom_site_label
_atom_site_type_symbol
_atom_site_fract_x
_atom_site_fract_y
_atom_site_fract_z
_atom_site_U_iso_or_equiv
_atom_site_adp_type
_atom_site_occupancy
_atom_site_site_symmetry_order
_atom_site_calc_flag
_atom_site_refinement_flags_posn
_atom_site_refinement_flags_adp
_atom_site_refinement_flags_occupancy
_atom_site_disorder_assembly
_atom_site_disorder_group
C1 C 0.43047(17) 0.19710(7) 0.3182(2) 0.0325(4) Uani 1 1 d . . . . .
C2 C 0.4523(2) 0.24584(7) 0.3635(3) 0.0471(5) Uani 1 1 d . . . . .
H2 H 0.3847 0.2690 0.3154 0.057 Uiso 1 1 calc R U . . .
C3 C 0.5770(2) 0.25981(8) 0.4824(3) 0.0529(6) Uani 1 1 d . . . . .
H3 H 0.5942 0.2925 0.5156 0.063 Uiso 1 1 calc R U . . .
C4 C 0.67482(19) 0.22492(8) 0.5507(3) 0.0432(5) Uani 1 1 d . . . . .
C5 C 0.65397(18) 0.17601(7) 0.5041(2) 0.0361(4) Uani 1 1 d . . . . .
H5 H 0.7223 0.1531 0.5516 0.043 Uiso 1 1 calc R U . . .
C6 C 0.52914(17) 0.16160(6) 0.3852(2) 0.0293(4) Uani 1 1 d . . . . .
C7 C 0.49248(16) 0.10944(6) 0.3267(2) 0.0265(4) Uani 1 1 d . . . . .
H7 H 0.5586 0.0869 0.4053 0.032 Uiso 1 1 calc R U . . .
C8 C 0.35132(15) 0.09712(6) 0.3217(2) 0.0254(4) Uani 1 1 d . . . . .
C9 C 0.35407(16) 0.08535(6) 0.5026(2) 0.0291(4) Uani 1 1 d . . . . .
C10 C 0.26671(16) 0.12103(6) 0.5427(2) 0.0291(4) Uani 1 1 d . . . . .
C11 C 0.23646(19) 0.12416(8) 0.6896(2) 0.0394(5) Uani 1 1 d . . . . .
H11 H 0.2720 0.1019 0.7800 0.047 Uiso 1 1 calc R U . . .
C12 C 0.1520(2) 0.16138(8) 0.6965(3) 0.0488(5) Uani 1 1 d . . . . .
H12 H 0.1294 0.1642 0.7928 0.059 Uiso 1 1 calc R U . . .
C13 C 0.0999(2) 0.19480(8) 0.5620(3) 0.0502(5) Uani 1 1 d . . . . .
H13 H 0.0441 0.2199 0.5705 0.060 Uiso 1 1 calc R U . . .
C14 C 0.12962(19) 0.19148(7) 0.4163(3) 0.0402(5) Uani 1 1 d . . . . .
H14 H 0.0949 0.2140 0.3266 0.048 Uiso 1 1 calc R U . . .
C15 C 0.21249(16) 0.15377(6) 0.4071(2) 0.0282(4) Uani 1 1 d . . . . .
C16 C 0.25386(16) 0.14115(6) 0.2599(2) 0.0265(4) Uani 1 1 d . . . . .
C17 C 0.29310(16) 0.05792(6) 0.1783(2) 0.0275(4) Uani 1 1 d . . . . .
C18 C 0.15500(17) 0.07890(7) 0.0658(2) 0.0318(4) Uani 1 1 d . . . . .
C19 C 0.28020(18) 0.00539(6) 0.2305(2) 0.0338(4) Uani 1 1 d . . . . .
H19A H 0.2496 -0.0151 0.1280 0.041 Uiso 1 1 calc R U . . .
H19B H 0.3680 -0.0064 0.3060 0.041 Uiso 1 1 calc R U . . .
C20 C 0.18464(17) 0.00016(7) 0.3211(2) 0.0317(4) Uani 1 1 d . . . . .
C21 C 0.0982(2) -0.05376(8) 0.4718(3) 0.0536(6) Uani 1 1 d . . . . .
H21A H 0.1194 -0.0329 0.5712 0.080 Uiso 1 1 calc R U . . .
H21B H 0.1046 -0.0875 0.5070 0.080 Uiso 1 1 calc R U . . .
H21C H 0.0085 -0.0470 0.3920 0.080 Uiso 1 1 calc R U . . .
C22 C 0.47611(16) 0.09884(6) 0.1372(2) 0.0286(4) Uani 1 1 d . . . . .
H22 H 0.4413 0.1285 0.0682 0.034 Uiso 1 1 calc R U . . .
C23 C 0.60456(17) 0.08388(7) 0.1175(2) 0.0312(4) Uani 1 1 d . . . . .
C24 C 0.81118(19) 0.11419(8) 0.1140(3) 0.0447(5) Uani 1 1 d . . . . .
H24A H 0.8391 0.0801 0.1334 0.054 Uiso 1 1 calc R U . . .
H24B H 0.8834 0.1344 0.1911 0.054 Uiso 1 1 calc R U . . .
C25 C 0.7837(2) 0.12777(9) -0.0683(3) 0.0554(6) Uani 1 1 d . . . . .
H25A H 0.7093 0.1089 -0.1440 0.083 Uiso 1 1 calc R U . . .
H25B H 0.8617 0.1211 -0.0938 0.083 Uiso 1 1 calc R U . . .
H25C H 0.7624 0.1621 -0.0849 0.083 Uiso 1 1 calc R U . . .
Cl1 Cl 0.82974(6) 0.24299(2) 0.70476(8) 0.0649(2) Uani 1 1 d . . . . .
N1 N 0.37615(15) 0.06039(6) 0.07474(19) 0.0315(3) Uani 1 1 d . . . . .
O1 O 0.30497(12) 0.18267(4) 0.20011(15) 0.0331(3) Uani 1 1 d . . . . .
O2 O 0.42202(13) 0.05357(5) 0.59536(17) 0.0456(4) Uani 1 1 d . . . . .
O3 O 0.06905(13) 0.05987(5) -0.05326(18) 0.0494(4) Uani 1 1 d . . . . .
O4 O 0.14136(11) 0.12619(4) 0.11206(14) 0.0324(3) Uani 1 1 d . . . . .
O5 O 0.11135(13) 0.03233(5) 0.33170(18) 0.0435(3) Uani 1 1 d . . . . .
O6 O 0.19162(13) -0.04449(5) 0.38912(17) 0.0403(3) Uani 1 1 d . . . . .
O7 O 0.62667(14) 0.04364(5) 0.0776(2) 0.0543(4) Uani 1 1 d . . . . .
O8 O 0.68973(12) 0.12140(5) 0.15074(18) 0.0403(3) Uani 1 1 d . . . . .
H1 H 0.410(2) 0.0327(8) 0.066(3) 0.044(6) Uiso 1 1 d . . . . .

loop_
_atom_site_aniso_label
_atom_site_aniso_U_11
_atom_site_aniso_U_22
_atom_site_aniso_U_33
_atom_site_aniso_U_23
_atom_site_aniso_U_13
_atom_site_aniso_U_12
C1 0.0329(9) 0.0308(10) 0.0386(10) 0.0001(8) 0.0191(8) -0.0014(8)
C2 0.0461(12) 0.0289(11) 0.0733(15) -0.0004(10) 0.0306(11) 0.0002(9)
C3 0.0544(13) 0.0335(12) 0.0818(16) -0.0165(11) 0.0383(12) -0.0122(10)
C4 0.0377(11) 0.0497(13) 0.0481(12) -0.0160(10) 0.0230(9) -0.0169(9)
C5 0.0314(10) 0.0417(12) 0.0394(10) -0.0068(9) 0.0183(8) -0.0040(8)
C6 0.0311(9) 0.0297(10) 0.0314(9) -0.0027(7) 0.0167(7) -0.0016(7)
C7 0.0229(8) 0.0283(10) 0.0286(9) 0.0003(7) 0.0102(7) 0.0030(7)
C8 0.0228(8) 0.0266(9) 0.0277(9) 0.0008(7) 0.0105(7) 0.0022(7)
C9 0.0253(9) 0.0331(10) 0.0269(9) 0.0032(8) 0.0077(7) 0.0016(7)
C10 0.0263(9) 0.0331(10) 0.0277(9) -0.0023(7) 0.0102(7) -0.0010(7)
C11 0.0409(11) 0.0498(13) 0.0303(10) -0.0028(9) 0.0166(8) -0.0025(9)
C12 0.0510(13) 0.0626(15) 0.0426(12) -0.0107(10) 0.0287(10) 0.0003(11)
C13 0.0474(12) 0.0554(14) 0.0554(13) -0.0093(11) 0.0282(10) 0.0135(10)
C14 0.0369(10) 0.0430(12) 0.0419(11) 0.0008(9) 0.0164(9) 0.0119(9)
C15 0.0229(8) 0.0315(10) 0.0302(9) -0.0023(7) 0.0102(7) 0.0009(7)
C16 0.0241(8) 0.0287(10) 0.0257(9) 0.0029(7) 0.0082(7) 0.0032(7)
C17 0.0258(9) 0.0301(10) 0.0289(9) -0.0013(7) 0.0130(7) 0.0005(7)
C18 0.0301(9) 0.0376(11) 0.0286(9) -0.0017(8) 0.0123(8) 0.0000(8)
C19 0.0340(10) 0.0293(10) 0.0422(11) -0.0022(8) 0.0191(8) 0.0001(7)
C20 0.0303(9) 0.0302(10) 0.0347(10) -0.0020(8) 0.0125(8) -0.0028(8)
C21 0.0589(14) 0.0536(14) 0.0594(14) 0.0145(11) 0.0351(11) -0.0040(11)
C22 0.0289(9) 0.0276(10) 0.0317(9) -0.0002(7) 0.0142(7) 0.0010(7)
C23 0.0333(10) 0.0312(11) 0.0338(10) -0.0017(8) 0.0179(8) -0.0004(8)
C24 0.0308(10) 0.0541(13) 0.0560(13) -0.0021(10) 0.0242(9) -0.0046(9)
C25 0.0563(14) 0.0586(15) 0.0664(15) 0.0098(12) 0.0405(12) 0.0089(11)
Cl1 0.0496(3) 0.0740(4) 0.0709(4) -0.0305(3) 0.0227(3) -0.0299(3)
N1 0.0321(8) 0.0327(9) 0.0357(9) -0.0070(7) 0.0195(7) -0.0045(7)
O1 0.0318(7) 0.0298(7) 0.0378(7) 0.0090(5) 0.0133(5) 0.0034(5)
O2 0.0455(8) 0.0532(9) 0.0385(8) 0.0173(7) 0.0166(6) 0.0202(7)
O3 0.0361(8) 0.0571(10) 0.0439(8) -0.0139(7) 0.0029(6) -0.0027(7)
O4 0.0263(6) 0.0373(8) 0.0285(6) 0.0005(5) 0.0048(5) 0.0060(5)
O5 0.0434(8) 0.0379(8) 0.0601(9) 0.0004(7) 0.0318(7) 0.0021(6)
O6 0.0417(8) 0.0369(8) 0.0472(8) 0.0080(6) 0.0226(6) 0.0006(6)
O7 0.0492(9) 0.0374(9) 0.0914(12) -0.0188(8) 0.0438(8) -0.0044(6)
O8 0.0345(7) 0.0387(8) 0.0571(8) -0.0079(6) 0.0281(6) -0.0064(6)

loop_
_atom_type_symbol
_atom_type_description
_atom_type_scat_dispersion_real
_atom_type_scat_dispersion_imag
_atom_type_scat_source
C C 0.0033 0.0016 'International Tables Vol C Tables 4.2.6.8 and 6.1.1.4'
H H 0.0000 0.0000 'International Tables Vol C Tables 4.2.6.8 and 6.1.1.4'
N N 0.0061 0.0033 'International Tables Vol C Tables 4.2.6.8 and 6.1.1.4'
O O 0.0106 0.0060 'International Tables Vol C Tables 4.2.6.8 and 6.1.1.4'
Cl Cl 0.1484 0.1585 'International Tables Vol C Tables 4.2.6.8 and 6.1.1.4'

loop_
_geom_angle_atom_site_label_1
_geom_angle_atom_site_label_2
_geom_angle_atom_site_label_3
_geom_angle
_geom_angle_site_symmetry_1
_geom_angle_site_symmetry_3
_geom_angle_publ_flag
C2 C1 C6 122.46(18) . . ?
C2 C1 O1 119.03(17) . . ?
C6 C1 O1 118.51(15) . . ?
C1 C2 C3 118.66(19) . . ?
C1 C2 H2 120.7 . . ?
C3 C2 H2 120.7 . . ?
C4 C3 C2 119.31(19) . . ?
C4 C3 H3 120.3 . . ?
C2 C3 H3 120.3 . . ?
C3 C4 C5 122.27(18) . . ?
C3 C4 Cl1 118.59(16) . . ?
C5 C4 Cl1 119.13(16) . . ?
C4 C5 C6 118.88(18) . . ?
C4 C5 H5 120.6 . . ?
C6 C5 H5 120.6 . . ?
C1 C6 C5 118.40(16) . . ?
C1 C6 C7 117.41(15) . . ?
C5 C6 C7 124.17(16) . . ?
C6 C7 C8 110.36(13) . . ?
C6 C7 C22 114.86(14) . . ?
C8 C7 C22 101.82(13) . . ?
C6 C7 H7 109.8 . . ?
C8 C7 H7 109.8 . . ?
C22 C7 H7 109.8 . . ?
C9 C8 C7 111.72(13) . . ?
C9 C8 C16 104.27(13) . . ?
C7 C8 C16 112.17(13) . . ?
C9 C8 C17 118.03(14) . . ?
C7 C8 C17 105.94(13) . . ?
C16 C8 C17 104.61(13) . . ?
O2 C9 C10 127.48(16) . . ?
O2 C9 C8 124.25(15) . . ?
C10 C9 C8 108.19(14) . . ?
C15 C10 C11 121.21(16) . . ?
C15 C10 C9 110.04(14) . . ?
C11 C10 C9 128.75(17) . . ?
C12 C11 C10 117.63(18) . . ?
C12 C11 H11 121.2 . . ?
C10 C11 H11 121.2 . . ?
C11 C12 C13 121.10(18) . . ?
C11 C12 H12 119.5 . . ?
C13 C12 H12 119.5 . . ?
C14 C13 C12 121.15(19) . . ?
C14 C13 H13 119.4 . . ?
C12 C13 H13 119.4 . . ?
C13 C14 C15 118.13(18) . . ?
C13 C14 H14 120.9 . . ?
C15 C14 H14 120.9 . . ?
C14 C15 C10 120.76(16) . . ?
C14 C15 C16 128.04(16) . . ?
C10 C15 C16 111.18(14) . . ?
O4 C16 O1 103.64(12) . . ?
O4 C16 C15 111.02(13) . . ?
O1 C16 C15 112.41(14) . . ?
O4 C16 C8 108.28(13) . . ?
O1 C16 C8 115.28(13) . . ?
C15 C16 C8 106.20(13) . . ?
N1 C17 C19 110.93(14) . . ?
N1 C17 C18 106.71(13) . . ?
C19 C17 C18 110.70(14) . . ?
N1 C17 C8 105.60(13) . . ?
C19 C17 C8 118.73(14) . . ?
C18 C17 C8 103.31(13) . . ?
O3 C18 O4 120.90(16) . . ?
O3 C18 C17 127.90(17) . . ?
O4 C18 C17 111.09(14) . . ?
C20 C19 C17 113.01(14) . . ?
C20 C19 H19A 109.0 . . ?
C17 C19 H19A 109.0 . . ?
C20 C19 H19B 109.0 . . ?
C17 C19 H19B 109.0 . . ?
H19A C19 H19B 107.8 . . ?
O5 C20 O6 124.29(16) . . ?
O5 C20 C19 124.30(17) . . ?
O6 C20 C19 111.41(15) . . ?
O6 C21 H21A 109.5 . . ?
O6 C21 H21B 109.5 . . ?
H21A C21 H21B 109.5 . . ?
O6 C21 H21C 109.5 . . ?
H21A C21 H21C 109.5 . . ?
H21B C21 H21C 109.5 . . ?
N1 C22 C23 110.58(14) . . ?
N1 C22 C7 106.35(13) . . ?
C23 C22 C7 114.16(14) . . ?
N1 C22 H22 108.5 . . ?
C23 C22 H22 108.5 . . ?
C7 C22 H22 108.5 . . ?
O7 C23 O8 124.57(16) . . ?
O7 C23 C22 124.48(16) . . ?
O8 C23 C22 110.95(15) . . ?
O8 C24 C25 109.77(16) . . ?
O8 C24 H24A 109.7 . . ?
C25 C24 H24A 109.7 . . ?
O8 C24 H24B 109.7 . . ?
C25 C24 H24B 109.7 . . ?
H24A C24 H24B 108.2 . . ?
C24 C25 H25A 109.5 . . ?
C24 C25 H25B 109.5 . . ?
H25A C25 H25B 109.5 . . ?
C24 C25 H25C 109.5 . . ?
H25A C25 H25C 109.5 . . ?
H25B C25 H25C 109.5 . . ?
C22 N1 C17 110.92(13) . . ?
C22 N1 H1 112.9(14) . . ?
C17 N1 H1 112.7(14) . . ?
C1 O1 C16 111.95(12) . . ?
C18 O4 C16 111.58(12) . . ?
C20 O6 C21 115.36(15) . . ?
C23 O8 C24 116.90(14) . . ?

loop_
_geom_bond_atom_site_label_1
_geom_bond_atom_site_label_2
_geom_bond_distance
_geom_bond_site_symmetry_2
_geom_bond_publ_flag
C1 C2 1.376(3) . ?
C1 C6 1.387(2) . ?
C1 O1 1.393(2) . ?
C2 C3 1.386(3) . ?
C2 H2 0.9300 . ?
C3 C4 1.371(3) . ?
C3 H3 0.9300 . ?
C4 C5 1.381(3) . ?
C4 Cl1 1.746(2) . ?
C5 C6 1.390(2) . ?
C5 H5 0.9300 . ?
C6 C7 1.505(2) . ?
C7 C8 1.542(2) . ?
C7 C22 1.556(2) . ?
C7 H7 0.9800 . ?
C8 C9 1.538(2) . ?
C8 C16 1.547(2) . ?
C8 C17 1.549(2) . ?
C9 O2 1.206(2) . ?
C9 C10 1.477(2) . ?
C10 C15 1.386(2) . ?
C10 C11 1.390(2) . ?
C11 C12 1.378(3) . ?
C11 H11 0.9300 . ?
C12 C13 1.389(3) . ?
C12 H12 0.9300 . ?
C13 C14 1.377(3) . ?
C13 H13 0.9300 . ?
C14 C15 1.382(2) . ?
C14 H14 0.9300 . ?
C15 C16 1.502(2) . ?
C16 O4 1.4221(19) . ?
C16 O1 1.429(2) . ?
C17 N1 1.466(2) . ?
C17 C19 1.517(2) . ?
C17 C18 1.535(2) . ?
C18 O3 1.190(2) . ?
C18 O4 1.369(2) . ?
C19 C20 1.501(2) . ?
C19 H19A 0.9700 . ?
C19 H19B 0.9700 . ?
C20 O5 1.205(2) . ?
C20 O6 1.332(2) . ?
C21 O6 1.445(2) . ?
C21 H21A 0.9600 . ?
C21 H21B 0.9600 . ?
C21 H21C 0.9600 . ?
C22 N1 1.449(2) . ?
C22 C23 1.511(2) . ?
C22 H22 0.9800 . ?
C23 O7 1.195(2) . ?
C23 O8 1.330(2) . ?
C24 O8 1.467(2) . ?
C24 C25 1.486(3) . ?
C24 H24A 0.9700 . ?
C24 H24B 0.9700 . ?
C25 H25A 0.9600 . ?
C25 H25B 0.9600 . ?
C25 H25C 0.9600 . ?
N1 H1 0.85(2) . ?

loop_
_geom_hbond_atom_site_label_D
_geom_hbond_atom_site_label_H
_geom_hbond_atom_site_label_A
_geom_hbond_distance_DH
_geom_hbond_distance_HA
_geom_hbond_distance_DA
_geom_hbond_angle_DHA
_geom_hbond_site_symmetry_A
N1 H1 O7 0.85(2) 2.36(2) 3.102(2) 146.1(18) 3_655
